data_2204040
loop_
_publ_author_name
'Xie, Songwen'
'Meyers, Cal Y.'
'Robinson, Paul D.'

_publ_section_title
;
N,N'-Dicyclohexyl-N-[(1RS,2RS,6SR)-4-(4-methoxyphenyl)-2,6-dimethyl-3-
cyclohexene-1-carbonyl]urea: an unusual crystalline enantiomeric pairing
;
_journal_issue 8
_journal_name_full 'Acta Crystallographica, Section E'
_journal_page_first o1361
_journal_page_last o1363
_journal_paper_doi 10.1107/S1600536804016800
_journal_volume 60
_journal_year 2004
_chemical_formula_iupac 'C29 H42 N2 O3'
_chemical_formula_moiety 'C29 H42 N2 O3'
_chemical_formula_sum 'C29 H42 N2 O3'
_chemical_formula_weight 466.65
_chemical_melting_point .534E-305
_chemical_name_systematic
;
N,N'-Dicyclohexyl-N-[(1RS,2RS,6SR)-4-(4-methoxyphenyl)-2,6-dimethyl-3-
cyclohexene-1-carbonyl]urea
;
_space_group_IT_number 14
_symmetry_cell_setting monoclinic
_symmetry_space_group_name_Hall '-P 2yn'
_symmetry_space_group_name_H-M 'P 1 21/n 1'
_atom_sites_solution_hydrogens geom
_atom_sites_solution_primary direct
_atom_sites_solution_secondary difmap
_cell_angle_alpha 90.00
_cell_angle_beta 93.5470(10)
_cell_angle_gamma 90.00
_cell_formula_units_Z 4
_cell_length_a 15.0059(3)
_cell_length_b 10.4719(2)
_cell_length_c 16.9266(3)
_cell_measurement_reflns_used 9091
_cell_measurement_temperature 155(2)
_cell_measurement_theta_max 29.2
_cell_measurement_theta_min 2.3
_cell_volume 2654.76(9)
_computing_cell_refinement SMART
_computing_data_collection 'SMART (Bruker, 2001)'
_computing_data_reduction 'SAINT (Bruker, 2001)'
_computing_molecular_graphics
;
ORTEP-3 for Windows (Farrugia, 1997)
;
_computing_publication_material
;
TEXSAN, SHELXL97 and PLATON (Spek, 2003)
;
_computing_structure_refinement
;
LS in TEXSAN (Molecular Structure Corporation, 1997) and SHELXL97 (Sheldrick,
1997)
;
_computing_structure_solution 'SIR92 (Burla et al., 1989)'
_diffrn_ambient_temperature 155(2)
_diffrn_measured_fraction_theta_full 1.000
_diffrn_measured_fraction_theta_max 1.000
_diffrn_measurement_device_type 'Bruker SMART CCD area-detector'
_diffrn_measurement_method '\f and \w'
_diffrn_radiation_monochromator graphite
_diffrn_radiation_source 'sealed tube'
_diffrn_radiation_type 'Mo K\a'
_diffrn_radiation_wavelength 0.71073
_diffrn_reflns_av_R_equivalents 0.031
_diffrn_reflns_av_sigmaI/netI 0.024
_diffrn_reflns_limit_h_max 17
_diffrn_reflns_limit_h_min -17
_diffrn_reflns_limit_k_max 12
_diffrn_reflns_limit_k_min -12
_diffrn_reflns_limit_l_max 20
_diffrn_reflns_limit_l_min -20
_diffrn_reflns_number 17643
_diffrn_reflns_theta_full 25.00
_diffrn_reflns_theta_max 25.00
_diffrn_reflns_theta_min 1.76
_diffrn_standards_decay_% 0
_diffrn_standards_interval_count 0
_diffrn_standards_interval_time 0
_diffrn_standards_number 0
_exptl_absorpt_coefficient_mu 0.075
_exptl_absorpt_correction_type none
_exptl_crystal_colour colorless
_exptl_crystal_density_diffrn 1.168
_exptl_crystal_density_meas ?
_exptl_crystal_description prism
_exptl_crystal_F_000 1016
_exptl_crystal_size_max 0.50
_exptl_crystal_size_mid 0.35
_exptl_crystal_size_min 0.19
_refine_diff_density_max 0.47
_refine_diff_density_min -0.32
_refine_ls_extinction_method none
_refine_ls_goodness_of_fit_ref 1.10
_refine_ls_hydrogen_treatment constr
_refine_ls_matrix_type full
_refine_ls_number_parameters 310
_refine_ls_number_reflns 4675
_refine_ls_number_restraints 0
_refine_ls_restrained_S_all 1.10
_refine_ls_R_factor_all 0.089
_refine_ls_R_factor_gt 0.073
_refine_ls_shift/su_max 0.000
_refine_ls_shift/su_mean 0.000
_refine_ls_structure_factor_coef Fsqd
_refine_ls_weighting_details 'w = 1/[\s^2^(Fo^2^)+(0.1585P)^2^+0.2847P] where P = (Fo^2^+2Fc^2^)/3'
_refine_ls_weighting_scheme calc
_refine_ls_wR_factor_gt 0.212
_refine_ls_wR_factor_ref 0.232
_reflns_number_gt 3507
_reflns_number_total 4675
_reflns_threshold_expression I>2\s(I)
_cod_data_source_file hg6067.cif
_cod_original_sg_symbol_H-M 'P 21/n'
_cod_database_code 2204040

loop_
_symmetry_equiv_pos_as_xyz
'x, y, z'
'-x+1/2, y+1/2, -z+1/2'
'-x, -y, -z'
'x-1/2, -y-1/2, z-1/2'

loop_
_atom_site_label
_atom_site_fract_x
_atom_site_fract_y
_atom_site_fract_z
_atom_site_U_iso_or_equiv
_atom_site_adp_type
_atom_site_calc_flag
_atom_site_refinement_flags
_atom_site_occupancy
_atom_site_type_symbol
O1 0.04040(11) 0.23823(19) 0.33237(9) 0.0574(5) Uani d . 1 O
O2 0.22702(10) 0.51170(15) 0.26003(8) 0.0444(4) Uani d . 1 O
O3 0.28531(11) 0.40887(17) 0.91034(9) 0.0520(5) Uani d . 1 O
N1 0.15485(11) 0.31537(17) 0.26599(9) 0.0371(4) Uani d . 1 N
N2 0.30937(11) 0.32926(18) 0.26929(10) 0.0408(5) Uani d . 1 N
C1 0.16144(13) 0.3261(2) 0.41322(12) 0.0398(5) Uani d . 1 C
C2 0.17717(15) 0.2055(2) 0.46376(12) 0.0410(5) Uani d . 1 C
C3 0.2101(2) 0.2385(3) 0.54641(15) 0.0704(9) Uani d . 1 C
C4 0.19029(13) 0.3526(2) 0.58292(12) 0.0383(5) Uani d . 1 C
C5 0.14551(18) 0.4498(3) 0.53801(14) 0.0604(7) Uani d . 1 C
C6 0.10474(14) 0.4239(2) 0.45619(13) 0.0424(5) Uani d . 1 C
C7 0.09130(16) 0.5470(2) 0.40950(14) 0.0529(6) Uani d . 1 C
C8 0.24044(19) 0.1125(3) 0.42687(14) 0.0601(7) Uani d . 1 C
C9 0.11367(14) 0.2911(2) 0.33430(13) 0.0420(5) Uani d . 1 C
C10 0.21756(13) 0.3708(2) 0.66812(12) 0.0370(5) Uani d . 1 C
C11 0.16804(14) 0.4461(2) 0.71823(12) 0.0405(5) Uani d . 1 C
C12 0.19277(14) 0.4559(2) 0.79784(13) 0.0415(5) Uani d . 1 C
C13 0.26664(15) 0.3924(2) 0.83071(12) 0.0416(5) Uani d . 1 C
C14 0.31787(15) 0.3189(2) 0.78234(13) 0.0431(5) Uani d . 1 C
C15 0.29212(14) 0.3097(2) 0.70259(12) 0.0404(5) Uani d . 1 C
C16 0.36064(19) 0.3430(3) 0.94548(16) 0.0682(8) Uani d . 1 C
C17 0.23299(13) 0.3955(2) 0.26552(11) 0.0368(5) Uani d . 1 C
C18 0.10785(14) 0.2857(2) 0.18839(12) 0.0409(5) Uani d . 1 C
C19 0.17369(15) 0.2556(2) 0.12637(13) 0.0476(6) Uani d . 1 C
C20 0.12490(18) 0.2238(3) 0.04667(14) 0.0587(7) Uani d . 1 C
C21 0.06166(18) 0.3295(3) 0.02035(14) 0.0608(7) Uani d . 1 C
C22 -0.00484(17) 0.3554(3) 0.08266(15) 0.0606(7) Uani d . 1 C
C23 0.04337(16) 0.3909(3) 0.16145(14) 0.0529(6) Uani d . 1 C
C24 0.39730(13) 0.3889(2) 0.26933(12) 0.0395(5) Uani d . 1 C
C25 0.45302(18) 0.3252(3) 0.20933(18) 0.0731(9) Uani d . 1 C
C26 0.54506(19) 0.3869(4) 0.2099(2) 0.0880(12) Uani d . 1 C
C27 0.59217(18) 0.3798(3) 0.2910(3) 0.0853(11) Uani d . 1 C
C28 0.53638(17) 0.4450(3) 0.35186(17) 0.0678(8) Uani d . 1 C
C29 0.44327(17) 0.3871(3) 0.35103(15) 0.0615(7) Uani d . 1 C
H1 0.2204 0.3655 0.4033 0.048 Uiso calc R 1 H
H2 0.1183 0.1615 0.4667 0.049 Uiso calc R 1 H
H2A 0.3065 0.2455 0.2719 0.049 Uiso calc R 1 H
H3 0.2463 0.1781 0.5754 0.084 Uiso calc R 1 H
H5A 0.1884 0.5208 0.5334 0.072 Uiso calc R 1 H
H5B 0.0971 0.4821 0.5699 0.072 Uiso calc R 1 H
H6 0.0446 0.3851 0.4619 0.051 Uiso calc R 1 H
H7A 0.0539 0.6055 0.4383 0.079 Uiso calc R 1 H
H7B 0.0619 0.5281 0.3575 0.079 Uiso calc R 1 H
H7C 0.1494 0.5870 0.4026 0.079 Uiso calc R 1 H
H8A 0.2980 0.1544 0.4209 0.090 Uiso calc R 1 H
H8B 0.2149 0.0857 0.3748 0.090 Uiso calc R 1 H
H8C 0.2492 0.0376 0.4612 0.090 Uiso calc R 1 H
H11 0.1169 0.4909 0.6970 0.049 Uiso calc R 1 H
H12 0.1583 0.5073 0.8307 0.050 Uiso calc R 1 H
H14 0.3696 0.2758 0.8036 0.052 Uiso calc R 1 H
H15 0.3273 0.2591 0.6699 0.048 Uiso calc R 1 H
H16A 0.3532 0.2510 0.9367 0.102 Uiso calc R 1 H
H16B 0.3658 0.3605 1.0025 0.102 Uiso calc R 1 H
H16C 0.4148 0.3722 0.9215 0.102 Uiso calc R 1 H
H18 0.0717 0.2069 0.1957 0.049 Uiso calc R 1 H
H19A 0.2113 0.1822 0.1443 0.057 Uiso calc R 1 H
H19B 0.2133 0.3301 0.1200 0.057 Uiso calc R 1 H
H20A 0.1691 0.2110 0.0063 0.070 Uiso calc R 1 H
H20B 0.0911 0.1433 0.0515 0.070 Uiso calc R 1 H
H21A 0.0291 0.3052 -0.0301 0.073 Uiso calc R 1 H
H21B 0.0960 0.4082 0.0110 0.073 Uiso calc R 1 H
H22A -0.0418 0.2784 0.0896 0.073 Uiso calc R 1 H
H22B -0.0450 0.4260 0.0647 0.073 Uiso calc R 1 H
H23A 0.0765 0.4718 0.1556 0.064 Uiso calc R 1 H
H23B -0.0008 0.4041 0.2018 0.064 Uiso calc R 1 H
H24 0.3886 0.4802 0.2532 0.047 Uiso calc R 1 H
H25A 0.4227 0.3331 0.1559 0.088 Uiso calc R 1 H
H25B 0.4594 0.2333 0.2219 0.088 Uiso calc R 1 H
H26A 0.5813 0.3428 0.1712 0.106 Uiso calc R 1 H
H26B 0.5387 0.4774 0.1936 0.106 Uiso calc R 1 H
H27A 0.6511 0.4221 0.2902 0.102 Uiso calc R 1 H
H27B 0.6021 0.2893 0.3059 0.102 Uiso calc R 1 H
H28A 0.5664 0.4354 0.4053 0.081 Uiso calc R 1 H
H28B 0.5317 0.5373 0.3398 0.081 Uiso calc R 1 H
H29A 0.4477 0.2978 0.3701 0.074 Uiso calc R 1 H
H29B 0.4070 0.4356 0.3877 0.074 Uiso calc R 1 H

loop_
_atom_site_aniso_label
_atom_site_aniso_U_11
_atom_site_aniso_U_22
_atom_site_aniso_U_33
_atom_site_aniso_U_12
_atom_site_aniso_U_13
_atom_site_aniso_U_23
O1 0.0483(10) 0.0770(13) 0.0468(10) -0.0215(9) 0.0016(7) 0.0073(8)
O2 0.0466(9) 0.0388(10) 0.0483(9) -0.0029(7) 0.0064(7) 0.0032(7)
O3 0.0629(10) 0.0551(10) 0.0372(9) 0.0108(8) -0.0030(7) -0.0052(7)
N1 0.0359(9) 0.0398(10) 0.0355(9) -0.0042(7) 0.0011(7) 0.0029(8)
N2 0.0359(9) 0.0402(11) 0.0462(10) -0.0035(8) 0.0014(7) 0.0031(8)
C1 0.0377(11) 0.0447(13) 0.0375(11) -0.0032(9) 0.0060(9) 0.0035(9)
C2 0.0466(12) 0.0407(12) 0.0361(11) -0.0010(10) 0.0050(9) 0.0015(9)
C3 0.125(3) 0.0434(15) 0.0404(14) 0.0207(16) -0.0129(14) 0.0000(11)
C4 0.0368(11) 0.0414(12) 0.0373(11) -0.0019(9) 0.0068(9) 0.0031(9)
C5 0.0672(16) 0.0635(18) 0.0490(14) 0.0248(13) -0.0085(12) -0.0095(12)
C6 0.0385(11) 0.0472(14) 0.0420(12) 0.0030(10) 0.0062(9) 0.0049(10)
C7 0.0511(14) 0.0562(16) 0.0528(14) 0.0111(11) 0.0133(11) 0.0089(12)
C8 0.0843(19) 0.0508(16) 0.0467(14) 0.0190(13) 0.0163(12) 0.0075(11)
C9 0.0388(12) 0.0452(13) 0.0420(12) -0.0050(10) 0.0028(9) 0.0045(10)
C10 0.0358(11) 0.0355(12) 0.0402(12) -0.0023(9) 0.0056(9) 0.0000(9)
C11 0.0396(11) 0.0386(13) 0.0433(12) 0.0031(9) 0.0022(9) -0.0023(9)
C12 0.0431(12) 0.0386(12) 0.0432(12) 0.0042(9) 0.0065(9) -0.0063(10)
C13 0.0477(12) 0.0405(13) 0.0365(11) -0.0015(10) 0.0018(9) -0.0030(9)
C14 0.0442(12) 0.0393(13) 0.0455(12) 0.0046(10) 0.0012(9) -0.0003(10)
C15 0.0424(12) 0.0390(13) 0.0403(12) 0.0050(9) 0.0072(9) -0.0019(10)
C16 0.0789(19) 0.075(2) 0.0494(15) 0.0267(16) -0.0103(13) -0.0035(13)
C17 0.0392(11) 0.0409(13) 0.0305(10) -0.0026(9) 0.0041(8) 0.0006(9)
C18 0.0432(12) 0.0407(13) 0.0381(12) -0.0067(9) -0.0032(9) 0.0009(9)
C19 0.0496(13) 0.0489(14) 0.0439(13) 0.0007(11) 0.0009(10) -0.0020(10)
C20 0.0668(16) 0.0678(18) 0.0412(13) -0.0049(14) 0.0010(11) -0.0090(12)
C21 0.0678(17) 0.0743(19) 0.0388(13) -0.0081(14) -0.0093(11) 0.0026(12)
C22 0.0534(15) 0.0731(19) 0.0532(15) 0.0050(13) -0.0139(12) 0.0065(13)
C23 0.0484(14) 0.0639(17) 0.0457(13) 0.0105(12) -0.0032(10) -0.0020(12)
C24 0.0348(11) 0.0404(13) 0.0432(12) -0.0040(9) 0.0021(9) -0.0005(9)
C25 0.0599(16) 0.085(2) 0.0776(19) -0.0213(15) 0.0268(14) -0.0343(16)
C26 0.0579(18) 0.102(3) 0.109(3) -0.0275(17) 0.0443(18) -0.047(2)
C27 0.0412(15) 0.0445(17) 0.169(4) 0.0019(12) 0.0005(18) -0.0034(19)
C28 0.0520(15) 0.077(2) 0.0722(18) -0.0138(14) -0.0187(13) 0.0128(15)
C29 0.0525(15) 0.079(2) 0.0515(15) -0.0134(13) -0.0082(11) 0.0090(13)

loop_
_atom_type_symbol
_atom_type_description
_atom_type_scat_dispersion_real
_atom_type_scat_dispersion_imag
_atom_type_scat_source
C C 0.0033 0.0016 'International Tables Vol C Tables 4.2.6.8 and 6.1.1.4'
H H 0.0000 0.0000 'International Tables Vol C Tables 4.2.6.8 and 6.1.1.4'
O O 0.0106 0.0060 'International Tables Vol C Tables 4.2.6.8 and 6.1.1.4'
N N 0.0061 0.0033 'International Tables Vol C Tables 4.2.6.8 and 6.1.1.4'

loop_
_geom_angle_atom_site_label_1
_geom_angle_atom_site_label_2
_geom_angle_atom_site_label_3
_geom_angle
_geom_angle_publ_flag
C1 C2 C3 111.22(19) yes
C2 C3 C4 123.3(2) yes
C3 C4 C5 119.2(2) yes
C4 C5 C6 121.2(2) yes
C5 C6 C1 110.46(18) yes
C6 C1 C2 110.71(17) yes
C5 C6 C7 111.0(2) yes
C1 C6 C7 112.18(18) yes
C3 C2 C8 110.7(2) yes
C1 C2 C8 112.11(18) yes
C13 O3 C16 117.33(18) no
C9 N1 C17 121.50(16) no
C9 N1 C18 119.62(17) no
C17 N1 C18 117.29(15) no
C17 N2 C24 123.33(19) no
C9 C1 C2 109.81(19) no
C9 C1 C6 109.29(17) no
C3 C4 C10 119.3(2) no
C5 C4 C10 121.5(2) no
O1 C9 N1 120.7(2) no
O1 C9 C1 120.25(19) no
N1 C9 C1 118.98(18) no
C15 C10 C11 116.65(19) no
C15 C10 C4 121.06(19) no
C11 C10 C4 122.25(19) no
C12 C11 C10 120.7(2) no
C11 C12 C13 121.3(2) no
O3 C13 C12 116.51(19) no
O3 C13 C14 124.2(2) no
C12 C13 C14 119.3(2) no
C15 C14 C13 118.8(2) no
C14 C15 C10 123.22(19) no
O2 C17 N2 125.32(19) no
O2 C17 N1 121.57(19) no
N2 C17 N1 113.09(19) no
N1 C18 C23 111.92(18) no
N1 C18 C19 111.18(17) no
C23 C18 C19 111.89(18) no
C18 C19 C20 110.99(19) no
C21 C20 C19 111.0(2) no
C20 C21 C22 110.7(2) no
C21 C22 C23 110.7(2) no
C18 C23 C22 110.2(2) no
N2 C24 C29 110.93(17) no
N2 C24 C25 110.40(19) no
C29 C24 C25 111.7(2) no
C24 C25 C26 110.4(2) no
C27 C26 C25 111.0(3) no
C26 C27 C28 110.3(2) no
C29 C28 C27 110.9(2) no
C24 C29 C28 111.8(2) no
C17 N2 H2A 118.3 no
C24 N2 H2A 118.3 no
C9 C1 H1 109.0 no
C2 C1 H1 109.0 no
C6 C1 H1 109.0 no
C5 C6 H6 107.7 no
C7 C6 H6 107.7 no
C1 C6 H6 107.7 no
C4 C5 H5A 107.0 no
C6 C5 H5A 107.0 no
C4 C5 H5B 107.0 no
C6 C5 H5B 107.0 no
H5A C5 H5B 106.8 no
C3 C2 H2 107.5 no
C8 C2 H2 107.5 no
C1 C2 H2 107.5 no
C6 C7 H7A 109.5 no
C6 C7 H7B 109.5 no
H7A C7 H7B 109.5 no
C6 C7 H7C 109.5 no
H7A C7 H7C 109.5 no
H7B C7 H7C 109.5 no
C2 C8 H8A 109.5 no
C2 C8 H8B 109.5 no
H8A C8 H8B 109.5 no
C2 C8 H8C 109.5 no
H8A C8 H8C 109.5 no
H8B C8 H8C 109.5 no
C4 C3 H3 118.3 no
C2 C3 H3 118.3 no
C12 C11 H11 119.6 no
C10 C11 H11 119.6 no
C11 C12 H12 119.4 no
C13 C12 H12 119.4 no
C15 C14 H14 120.6 no
C13 C14 H14 120.6 no
C14 C15 H15 118.4 no
C10 C15 H15 118.4 no
O3 C16 H16A 109.5 no
O3 C16 H16B 109.5 no
H16A C16 H16B 109.5 no
O3 C16 H16C 109.5 no
H16A C16 H16C 109.5 no
H16B C16 H16C 109.5 no
N1 C18 H18 107.2 no
C23 C18 H18 107.2 no
C19 C18 H18 107.2 no
C18 C19 H19A 109.4 no
C20 C19 H19A 109.4 no
C18 C19 H19B 109.4 no
C20 C19 H19B 109.4 no
H19A C19 H19B 108.0 no
C21 C20 H20A 109.4 no
C19 C20 H20A 109.4 no
C21 C20 H20B 109.4 no
C19 C20 H20B 109.4 no
H20A C20 H20B 108.0 no
C20 C21 H21A 109.5 no
C22 C21 H21A 109.5 no
C20 C21 H21B 109.5 no
C22 C21 H21B 109.5 no
H21A C21 H21B 108.1 no
C21 C22 H22A 109.5 no
C23 C22 H22A 109.5 no
C21 C22 H22B 109.5 no
C23 C22 H22B 109.5 no
H22A C22 H22B 108.1 no
C18 C23 H23A 109.6 no
C22 C23 H23A 109.6 no
C18 C23 H23B 109.6 no
C22 C23 H23B 109.6 no
H23A C23 H23B 108.1 no
N2 C24 H24 107.9 no
C29 C24 H24 107.9 no
C25 C24 H24 107.9 no
C24 C25 H25A 109.6 no
C26 C25 H25A 109.6 no
C24 C25 H25B 109.6 no
C26 C25 H25B 109.6 no
H25A C25 H25B 108.1 no
C27 C26 H26A 109.4 no
C25 C26 H26A 109.4 no
C27 C26 H26B 109.4 no
C25 C26 H26B 109.4 no
H26A C26 H26B 108.0 no
C26 C27 H27A 109.6 no
C28 C27 H27A 109.6 no
C26 C27 H27B 109.6 no
C28 C27 H27B 109.6 no
H27A C27 H27B 108.1 no
C29 C28 H28A 109.5 no
C27 C28 H28A 109.5 no
C29 C28 H28B 109.5 no
C27 C28 H28B 109.5 no
H28A C28 H28B 108.1 no
C24 C29 H29A 109.3 no
C28 C29 H29A 109.3 no
C24 C29 H29B 109.3 no
C28 C29 H29B 109.3 no
H29A C29 H29B 107.9 no

loop_
_geom_bond_atom_site_label_1
_geom_bond_atom_site_label_2
_geom_bond_distance
_geom_bond_publ_flag
C1 C2 1.535(3) yes
C2 C3 1.495(3) yes
C3 C4 1.386(3) yes
C4 C5 1.415(3) yes
C5 C6 1.504(3) yes
C1 C6 1.542(3) yes
C2 C8 1.521(3) yes
C6 C7 1.520(3) yes
O1 C9 1.230(3) no
O2 C17 1.223(3) no
O3 C13 1.370(2) no
O3 C16 1.423(3) no
N1 C9 1.368(3) no
N1 C17 1.442(3) no
N1 C18 1.485(3) no
N2 C17 1.338(3) no
N2 C24 1.460(3) no
C1 C9 1.521(3) no
C4 C10 1.487(3) no
C10 C15 1.386(3) no
C10 C11 1.404(3) no
C11 C12 1.379(3) no
C12 C13 1.380(3) no
C13 C14 1.390(3) no
C14 C15 1.384(3) no
C18 C23 1.517(3) no
C18 C19 1.518(3) no
C19 C20 1.531(3) no
C20 C21 1.507(4) no
C21 C22 1.520(4) no
C22 C23 1.523(3) no
C24 C29 1.507(3) no
C24 C25 1.510(3) no
C25 C26 1.524(4) no
C26 C27 1.507(5) no
C27 C28 1.529(5) no
C28 C29 1.522(3) no
N2 H2A 0.8800 no
C1 H1 1.0000 no
C6 H6 1.0000 no
C5 H5A 0.9900 no
C5 H5B 0.9900 no
C3 H3 0.9500 no
C2 H2 1.0000 no
C7 H7A 0.9800 no
C7 H7B 0.9800 no
C7 H7C 0.9800 no
C8 H8A 0.9800 no
C8 H8B 0.9800 no
C8 H8C 0.9800 no
C11 H11 0.9500 no
C12 H12 0.9500 no
C14 H14 0.9500 no
C15 H15 0.9500 no
C16 H16A 0.9800 no
C16 H16B 0.9800 no
C16 H16C 0.9800 no
C18 H18 1.0000 no
C19 H19A 0.9900 no
C19 H19B 0.9900 no
C20 H20A 0.9900 no
C20 H20B 0.9900 no
C21 H21A 0.9900 no
C21 H21B 0.9900 no
C22 H22A 0.9900 no
C22 H22B 0.9900 no
C23 H23A 0.9900 no
C23 H23B 0.9900 no
C24 H24 1.0000 no
C25 H25A 0.9900 no
C25 H25B 0.9900 no
C26 H26A 0.9900 no
C26 H26B 0.9900 no
C27 H27A 0.9900 no
C27 H27B 0.9900 no
C28 H28A 0.9900 no
C28 H28B 0.9900 no
C29 H29A 0.9900 no
C29 H29B 0.9900 no

loop_
_geom_torsion_atom_site_label_1
_geom_torsion_atom_site_label_2
_geom_torsion_atom_site_label_3
_geom_torsion_atom_site_label_4
_geom_torsion
_geom_torsion_publ_flag
C9 C1 C6 C5 174.05(19) no
C2 C1 C6 C5 53.0(3) no
C9 C1 C6 C7 -61.5(2) no
C2 C1 C6 C7 177.42(18) no
C7 C6 C5 C4 -159.4(2) no
C1 C6 C5 C4 -34.3(3) no
C6 C5 C4 C3 11.0(4) no
C6 C5 C4 C10 -169.8(2) no
C5 C4 C3 C2 -7.5(4) no
C10 C4 C3 C2 173.2(2) no
C4 C3 C2 C8 153.1(3) no
C4 C3 C2 C1 27.8(4) no
C9 C1 C2 C3 -170.6(2) no
C6 C1 C2 C3 -49.8(3) no
C9 C1 C2 C8 64.9(2) no
C6 C1 C2 C8 -174.35(19) no
C17 N1 C9 O1 169.5(2) no
C18 N1 C9 O1 4.3(3) no
C17 N1 C9 C1 -12.7(3) no
C18 N1 C9 C1 -177.98(19) no
C2 C1 C9 O1 58.9(3) no
C6 C1 C9 O1 -62.7(3) no
C2 C1 C9 N1 -118.9(2) no
C6 C1 C9 N1 119.5(2) no
C3 C4 C10 C15 29.2(3) no
C5 C4 C10 C15 -150.0(2) no
C3 C4 C10 C11 -148.5(3) no
C5 C4 C10 C11 32.3(3) no
C15 C10 C11 C12 -1.0(3) no
C4 C10 C11 C12 176.76(19) no
C10 C11 C12 C13 0.1(3) no
C16 O3 C13 C12 179.3(2) no
C16 O3 C13 C14 -1.9(3) no
C11 C12 C13 O3 179.89(19) no
C11 C12 C13 C14 1.0(3) no
O3 C13 C14 C15 -180.0(2) no
C12 C13 C14 C15 -1.2(3) no
C13 C14 C15 C10 0.2(3) no
C11 C10 C15 C14 0.9(3) no
C4 C10 C15 C14 -177.0(2) no
C24 N2 C17 O2 1.6(3) no
C24 N2 C17 N1 179.74(16) no
C9 N1 C17 O2 -85.3(3) no
C18 N1 C17 O2 80.3(2) no
C9 N1 C17 N2 96.5(2) no
C18 N1 C17 N2 -97.9(2) no
C9 N1 C18 C23 82.3(2) no
C17 N1 C18 C23 -83.6(2) no
C9 N1 C18 C19 -151.8(2) no
C17 N1 C18 C19 42.3(3) no
N1 C18 C19 C20 179.4(2) no
C23 C18 C19 C20 -54.6(3) no
C18 C19 C20 C21 54.9(3) no
C19 C20 C21 C22 -56.8(3) no
C20 C21 C22 C23 58.2(3) no
N1 C18 C23 C22 -178.74(19) no
C19 C18 C23 C22 55.7(3) no
C21 C22 C23 C18 -57.1(3) no
C17 N2 C24 C29 104.6(2) no
C17 N2 C24 C25 -131.0(2) no
N2 C24 C25 C26 -179.6(3) no
C29 C24 C25 C26 -55.6(3) no
C24 C25 C26 C27 57.7(4) no
C25 C26 C27 C28 -57.9(4) no
C26 C27 C28 C29 55.9(3) no
N2 C24 C29 C28 178.1(2) no
C25 C24 C29 C28 54.5(3) no
C27 C28 C29 C24 -54.3(3) no
